data_2212043
loop_
_publ_author_name
'Sandip Ghosh'
'C. Malla Reddy'
'Gautam R. Desiraju'

_publ_section_title
;
 Hexaiodobenzene: a redetermination at 100K
;
_journal_coeditor_code BI2147
_journal_issue 2
_journal_name_full 'Acta Crystallographica Section E'
_journal_page_first o910
_journal_page_last o911
_journal_paper_doi 10.1107/S1600536807002279
_journal_volume 63
_journal_year 2007
_chemical_formula_iupac 'C6 I6'
_chemical_formula_moiety 'C6 I6'
_chemical_formula_sum 'C6 I6'
_chemical_formula_weight 833.46
_chemical_name_common Hexaiodobenzene
_chemical_name_systematic Hexaiodobenzene
_space_group_IT_number 14
_symmetry_cell_setting monoclinic
_symmetry_space_group_name_Hall '-P 2yn'
_symmetry_space_group_name_H-M 'P 1 21/n 1'
_atom_sites_solution_primary direct
_atom_sites_solution_secondary difmap
_audit_creation_method SHELXL-97
_cell_angle_alpha 90.00
_cell_angle_beta 93.235(2)
_cell_angle_gamma 90.00
_cell_formula_units_Z 2
_cell_length_a 8.8100(12)
_cell_length_b 4.2247(6)
_cell_length_c 16.191(2)
_cell_measurement_reflns_used 3336
_cell_measurement_temperature 100(2)
_cell_measurement_theta_max 25.96
_cell_measurement_theta_min 2.32
_cell_volume 601.66(14)
_computing_cell_refinement 'SAINT (Bruker, 2000)'
_computing_data_collection 'SMART (Bruker, 2000)'
_computing_data_reduction SAINT
_computing_molecular_graphics 'SHELXTL (Bruker, 2000)'
_computing_publication_material SHELXTL
_computing_structure_refinement 'SHELXL97 (Sheldrick, 1997)'
_computing_structure_solution 'SHELXS97 (Sheldrick, 1997)'
_diffrn_ambient_temperature 100(2)
_diffrn_measured_fraction_theta_full 0.992
_diffrn_measured_fraction_theta_max 0.992
_diffrn_measurement_device_type 'Bruker SMART CCD'
_diffrn_measurement_method '\f and \w'
_diffrn_radiation_monochromator graphite
_diffrn_radiation_source 'fine-focus sealed tube'
_diffrn_radiation_type MoK\a
_diffrn_radiation_wavelength 0.71073
_diffrn_reflns_av_R_equivalents 0.0225
_diffrn_reflns_av_sigmaI/netI 0.0238
_diffrn_reflns_limit_h_max 10
_diffrn_reflns_limit_h_min -10
_diffrn_reflns_limit_k_max 4
_diffrn_reflns_limit_k_min -5
_diffrn_reflns_limit_l_max 19
_diffrn_reflns_limit_l_min -19
_diffrn_reflns_number 3375
_diffrn_reflns_theta_full 25.96
_diffrn_reflns_theta_max 25.96
_diffrn_reflns_theta_min 2.52
_diffrn_standards_number 0
_exptl_absorpt_coefficient_mu 15.440
_exptl_absorpt_correction_T_max 0.134
_exptl_absorpt_correction_T_min 0.057
_exptl_absorpt_correction_type multi-scan
_exptl_absorpt_process_details '(SADABS; Sheldrick, 1996)'
_exptl_crystal_colour yellow
_exptl_crystal_density_diffrn 4.600
_exptl_crystal_density_method 'not measured'
_exptl_crystal_description needle
_exptl_crystal_F_000 708
_exptl_crystal_size_max 0.56
_exptl_crystal_size_mid 0.15
_exptl_crystal_size_min 0.13
_refine_diff_density_max 1.053
_refine_diff_density_min -1.265
_refine_ls_extinction_coef 0.00171(15)
_refine_ls_extinction_expression Fc^*^=kFc[1+0.001xFc^2^\l^3^/sin(2\q)]^-1/4^
_refine_ls_extinction_method SHELXL97
_refine_ls_goodness_of_fit_ref 1.235
_refine_ls_matrix_type full
_refine_ls_number_parameters 56
_refine_ls_number_reflns 1163
_refine_ls_number_restraints 0
_refine_ls_restrained_S_all 1.235
_refine_ls_R_factor_all 0.0222
_refine_ls_R_factor_gt 0.0215
_refine_ls_shift/su_max 0.003
_refine_ls_shift/su_mean 0.000
_refine_ls_structure_factor_coef Fsqd
_refine_ls_weighting_details 'calc w=1/[\s^2^(Fo^2^)+(0.023P)^2^+1.6335P] where P=(Fo^2^+2Fc^2^)/3'
_refine_ls_weighting_scheme calc
_refine_ls_wR_factor_gt 0.0515
_refine_ls_wR_factor_ref 0.0519
_reflns_number_gt 1148
_reflns_number_total 1163
_reflns_threshold_expression I>2\s(I)
_cod_data_source_file bi2147.cif
_cod_data_source_block I
_cod_original_cell_volume 601.67(14)
_cod_original_sg_symbol_H-M 'P 21/n'
_cod_database_code 2212043
_cod_database_fobs_code 2212043

loop_
_symmetry_equiv_pos_as_xyz
'x, y, z'
'-x+1/2, y+1/2, -z+1/2'
'-x, -y, -z'
'x-1/2, -y-1/2, z-1/2'

loop_
_atom_site_type_symbol
_atom_site_label
_atom_site_fract_x
_atom_site_fract_y
_atom_site_fract_z
_atom_site_U_iso_or_equiv
_atom_site_adp_type
_atom_site_calc_flag
_atom_site_occupancy
I I1 1.07710(3) 0.10151(8) 0.791666(17) 0.01159(12) Uani d 1
I I2 0.72574(3) 0.33793(8) 0.860987(18) 0.01262(12) Uani d 1
I I3 0.65380(3) 0.26673(8) 1.071180(17) 0.01245(12) Uani d 1
C C2 0.8914(5) 0.1404(11) 0.9454(3) 0.0095(9) Uani d 1
C C3 0.8622(5) 0.1050(11) 1.0291(3) 0.0090(9) Uani d 1
C C1 1.0280(5) 0.0364(12) 0.9162(3) 0.0103(9) Uani d 1

loop_
_atom_site_aniso_label
_atom_site_aniso_U_11
_atom_site_aniso_U_22
_atom_site_aniso_U_33
_atom_site_aniso_U_12
_atom_site_aniso_U_13
_atom_site_aniso_U_23
I1 0.01087(18) 0.0157(2) 0.00845(18) 0.00001(12) 0.00271(12) 0.00084(11)
I2 0.01108(18) 0.0162(2) 0.01062(18) 0.00383(12) 0.00110(12) 0.00204(12)
I3 0.00953(18) 0.0173(2) 0.01070(18) 0.00312(11) 0.00235(13) -0.00121(12)
C2 0.010(2) 0.009(2) 0.010(2) 0.0007(18) -0.0009(17) 0.0015(18)
C3 0.007(2) 0.007(2) 0.012(2) 0.0006(18) 0.0024(17) -0.0023(18)
C1 0.011(2) 0.011(2) 0.009(2) -0.0030(19) 0.0018(17) -0.0004(18)

loop_
_atom_type_symbol
_atom_type_description
_atom_type_scat_dispersion_real
_atom_type_scat_dispersion_imag
_atom_type_scat_source
C C 0.0033 0.0016 'International Tables Vol C Tables 4.2.6.8 and 6.1.1.4'
I I -0.4742 1.8119 'International Tables Vol C Tables 4.2.6.8 and 6.1.1.4'

loop_
_geom_angle_atom_site_label_1
_geom_angle_atom_site_label_2
_geom_angle_atom_site_label_3
_geom_angle_site_symmetry_1
_geom_angle_site_symmetry_3
_geom_angle
C1 C2 C3 . . 120.3(4)
C1 C2 I2 . . 119.0(3)
C3 C2 I2 . . 120.6(3)
C2 C3 C1 . 3_757 119.8(4)
C2 C3 I3 . . 119.2(3)
C1 C3 I3 3_757 . 120.9(3)
C2 C1 C3 . 3_757 119.9(4)
C2 C1 I1 . . 120.9(3)
C3 C1 I1 3_757 . 119.2(3)

loop_
_geom_bond_atom_site_label_1
_geom_bond_atom_site_label_2
_geom_bond_site_symmetry_2
_geom_bond_distance
I1 C1 . 2.104(5)
I2 C2 . 2.114(5)
I3 C3 . 2.108(5)
C2 C1 . 1.389(7)
C2 C3 . 1.401(7)
C3 C1 3_757 1.408(6)
C1 C3 3_757 1.408(6)
